data_4504419
loop_
_publ_author_name
'Zhou, Jian'
'Zhang, Yong'
'Bian, Guo-Qing'
'Zhu, Qin-Yu'
'Li, Chun-Ying'
'Dai, Jie'

_publ_section_title
;
 Solvothermal Synthesis of a Series of Telluridoindate Compounds
 Displaying Three Types of One-Dimensional Polymeric Anion Chains with the
 Formula {[InTe2]-}\\infty
;
_journal_issue 9
_journal_name_full 'Crystal Growth &amp; Design'
_journal_page_first 1889
_journal_paper_doi 10.1021/cg070552u
_journal_volume 7
_journal_year 2007
_chemical_formula_moiety '2(C6 H24 N6 Zn), In4 Te8, C H4 N '
_chemical_formula_sum 'C13 H52 In4 N13 Te8 Zn2'
_chemical_formula_weight 2001.46
_chemical_name_systematic
; 
 ? 
;
_space_group_IT_number 2
_symmetry_cell_setting triclinic
_symmetry_space_group_name_Hall '-P 1'
_symmetry_space_group_name_H-M 'P -1'
_atom_sites_solution_hydrogens geom
_atom_sites_solution_primary direct
_atom_sites_solution_secondary difmap
_audit_creation_method SHELXL-97
_cell_angle_alpha 66.251(7)
_cell_angle_beta 89.949(9)
_cell_angle_gamma 77.340(8)
_cell_formula_units_Z 2
_cell_length_a 8.6878(11)
_cell_length_b 16.1364(11)
_cell_length_c 17.6635(19)
_cell_measurement_temperature 173(2)
_cell_measurement_theta_max 25.35
_cell_measurement_theta_min 3.00
_cell_volume 2200.8(4)
_computing_cell_refinement CrystalClear
_computing_data_collection CrystalClear
_computing_data_reduction CrystalStructure
_computing_structure_refinement 'SHELXL-97 (Sheldrick, 1997)'
_computing_structure_solution 'SHELXS-97 (Sheldrick, 1990)'
_diffrn_ambient_temperature 173(2)
_diffrn_detector_area_resol_mean 7.31
_diffrn_measured_fraction_theta_full 0.992
_diffrn_measured_fraction_theta_max 0.992
_diffrn_measurement_device_type 'Rigaku Mercury'
_diffrn_measurement_method \w
_diffrn_radiation_monochromator graphite
_diffrn_radiation_source 'fine-focus sealed tube'
_diffrn_radiation_type MoK\a
_diffrn_radiation_wavelength 0.71073
_diffrn_reflns_av_R_equivalents 0.0737
_diffrn_reflns_av_sigmaI/netI 0.0972
_diffrn_reflns_limit_h_max 9
_diffrn_reflns_limit_h_min -10
_diffrn_reflns_limit_k_max 19
_diffrn_reflns_limit_k_min -19
_diffrn_reflns_limit_l_max 21
_diffrn_reflns_limit_l_min -21
_diffrn_reflns_number 21848
_diffrn_reflns_theta_full 25.35
_diffrn_reflns_theta_max 25.35
_diffrn_reflns_theta_min 3.00
_exptl_absorpt_coefficient_mu 8.356
_exptl_absorpt_correction_T_max 0.652
_exptl_absorpt_correction_T_min 0.551
_exptl_absorpt_correction_type multi-scan
_exptl_absorpt_process_details 'Jacobson, R. (1998) Private communication'
_exptl_crystal_colour yellow
_exptl_crystal_density_diffrn 3.014
_exptl_crystal_density_method 'not measured'
_exptl_crystal_description block
_exptl_crystal_F_000 1778
_exptl_crystal_size_max 0.18
_exptl_crystal_size_mid 0.06
_exptl_crystal_size_min 0.05
_refine_diff_density_max 1.641
_refine_diff_density_min -1.695
_refine_diff_density_rms 0.376
_refine_ls_extinction_method none
_refine_ls_goodness_of_fit_ref 1.111
_refine_ls_hydrogen_treatment constr
_refine_ls_matrix_type full
_refine_ls_number_parameters 362
_refine_ls_number_reflns 8004
_refine_ls_number_restraints 0
_refine_ls_restrained_S_all 1.111
_refine_ls_R_factor_all 0.0945
_refine_ls_R_factor_gt 0.0638
_refine_ls_shift/su_max 0.000
_refine_ls_shift/su_mean 0.000
_refine_ls_structure_factor_coef Fsqd
_refine_ls_weighting_details 'calc w=1/[\s^2^(Fo^2^)+(0.0517P)^2^+2.1823P] where P=(Fo^2^+2Fc^2^)/3'
_refine_ls_weighting_scheme calc
_refine_ls_wR_factor_gt 0.1280
_refine_ls_wR_factor_ref 0.1424
_reflns_number_gt 5913
_reflns_number_total 8004
_reflns_threshold_expression >2sigma(I)
_cod_data_source_file cg070552usi20070618_115133.cif
_cod_data_source_block 6
_cod_depositor_comments
;
The following automatic conversions were performed:

'_symmetry_cell_setting' value 'Triclinic' changed to 'triclinic'
according to /home/saulius/struct/CIF-dictionaries/cif_core.dic
dictionary named 'cif_core.dic' version 2.4.1 from 2010-06-29.

Automatic conversion script
Id: cif_fix_values 1715 2011-07-08 13:25:40Z adriana 
;
_cod_original_sg_symbol_H-M P-1
_cod_database_code 4504419

loop_
_symmetry_equiv_pos_as_xyz
'x, y, z'
'-x, -y, -z'

loop_
_atom_site_label
_atom_site_type_symbol
_atom_site_fract_x
_atom_site_fract_y
_atom_site_fract_z
_atom_site_U_iso_or_equiv
_atom_site_adp_type
_atom_site_occupancy
_atom_site_symmetry_multiplicity
_atom_site_calc_flag
_atom_site_refinement_flags
Te5 Te 0.20043(11) 0.11468(6) 0.34810(6) 0.0167(2) Uani 1 1 d .
Te8 Te -0.01861(12) 0.62459(6) 0.39177(6) 0.0196(2) Uani 1 1 d .
Te7 Te 0.34324(11) 0.34918(7) 0.40300(6) 0.0194(2) Uani 1 1 d .
Te6 Te -0.14424(11) 0.37464(6) 0.35396(6) 0.0192(2) Uani 1 1 d .
Te1 Te -0.00479(12) -0.11198(7) 0.11646(6) 0.0223(3) Uani 1 1 d .
Te3 Te -0.13012(11) 0.17890(6) 0.11101(6) 0.0184(2) Uani 1 1 d .
Te2 Te 0.36121(12) 0.08356(7) 0.10173(7) 0.0261(3) Uani 1 1 d .
Te4 Te 0.18852(13) 0.36422(6) 0.14029(6) 0.0236(3) Uani 1 1 d .
In2 In 0.15926(12) 0.18681(7) 0.17081(6) 0.0180(3) Uani 1 1 d .
In3 In 0.14446(12) 0.30627(7) 0.30847(6) 0.0168(2) Uani 1 1 d .
In4 In 0.04979(12) 0.43272(7) 0.43854(6) 0.0169(2) Uani 1 1 d .
In1 In 0.07251(13) 0.06196(7) 0.05211(7) 0.0195(3) Uani 1 1 d .
Zn1 Zn 0.2326(2) 0.03868(11) 0.64254(11) 0.0177(4) Uani 1 1 d .
Zn2 Zn 0.4367(2) 0.61581(11) 0.14523(11) 0.0209(4) Uani 1 1 d .
N13 N 0.4418(17) 0.6159(9) 0.4026(8) 0.033(3) Uani 1 1 d .
N10 N 0.4101(15) 0.7660(9) 0.0869(8) 0.028(3) Uani 1 1 d .
H10A H 0.4530 0.7823 0.0367 0.034 Uiso 1 1 calc R
H10B H 0.3043 0.7958 0.0770 0.034 Uiso 1 1 calc R
N9 N 0.6021(14) 0.6305(7) 0.2303(8) 0.019(3) Uani 1 1 d .
H9A H 0.5562 0.6285 0.2778 0.023 Uiso 1 1 calc R
H9B H 0.6929 0.5834 0.2449 0.023 Uiso 1 1 calc R
N11 N 0.6187(14) 0.6031(9) 0.0607(8) 0.029(3) Uani 1 1 d .
H11A H 0.5712 0.6117 0.0107 0.035 Uiso 1 1 calc R
H11B H 0.6752 0.6478 0.0509 0.035 Uiso 1 1 calc R
N12 N 0.5254(15) 0.4642(8) 0.1911(7) 0.022(3) Uani 1 1 d .
H12A H 0.5812 0.4413 0.2424 0.026 Uiso 1 1 calc R
H12B H 0.4413 0.4367 0.1969 0.026 Uiso 1 1 calc R
N8 N 0.2447(15) 0.6157(9) 0.2243(8) 0.026(3) Uani 1 1 d .
H8A H 0.2811 0.5742 0.2781 0.031 Uiso 1 1 calc R
H8B H 0.2104 0.6741 0.2237 0.031 Uiso 1 1 calc R
N7 N 0.2436(13) 0.6091(8) 0.0696(7) 0.015(3) Uani 1 1 d .
H7A H 0.2390 0.6516 0.0155 0.018 Uiso 1 1 calc R
H7B H 0.2604 0.5505 0.0703 0.018 Uiso 1 1 calc R
N2 N 0.1874(14) -0.0450(8) 0.5767(7) 0.022(3) Uani 1 1 d .
H2A H 0.0910 -0.0597 0.5880 0.027 Uiso 1 1 calc R
H2B H 0.1851 -0.0117 0.5203 0.027 Uiso 1 1 calc R
N4 N 0.3180(15) 0.1090(9) 0.7140(8) 0.028(3) Uani 1 1 d .
H4A H 0.2338 0.1440 0.7280 0.033 Uiso 1 1 calc R
H4B H 0.3788 0.0657 0.7620 0.033 Uiso 1 1 calc R
N3 N 0.4259(13) 0.0860(8) 0.5692(7) 0.018(3) Uani 1 1 d .
H3A H 0.4890 0.0376 0.5603 0.022 Uiso 1 1 calc R
H3B H 0.3848 0.1335 0.5185 0.022 Uiso 1 1 calc R
N5 N 0.0648(14) 0.1641(8) 0.5517(8) 0.024(3) Uani 1 1 d .
H5A H 0.0896 0.2170 0.5508 0.028 Uiso 1 1 calc R
H5B H 0.0710 0.1651 0.4993 0.028 Uiso 1 1 calc R
N6 N 0.0251(14) 0.0358(8) 0.7078(8) 0.022(3) Uani 1 1 d .
H6A H -0.0228 -0.0083 0.7046 0.026 Uiso 1 1 calc R
H6B H 0.0521 0.0207 0.7630 0.026 Uiso 1 1 calc R
C4 C 0.4134(19) 0.1691(11) 0.6588(11) 0.030(4) Uani 1 1 d .
H4C H 0.4778 0.1888 0.6917 0.036 Uiso 1 1 calc R
H4D H 0.3420 0.2258 0.6166 0.036 Uiso 1 1 calc R
C3 C 0.5208(18) 0.1192(10) 0.6160(10) 0.023(4) Uani 1 1 d .
H3C H 0.5799 0.1619 0.5774 0.028 Uiso 1 1 calc R
H3D H 0.5985 0.0655 0.6577 0.028 Uiso 1 1 calc R
C2 C 0.316(2) -0.1311(10) 0.6051(9) 0.028(4) Uani 1 1 d .
H2C H 0.4130 -0.1173 0.5785 0.033 Uiso 1 1 calc R
H2D H 0.2837 -0.1778 0.5895 0.033 Uiso 1 1 calc R
C12 C 0.6270(19) 0.4413(11) 0.1340(11) 0.030(4) Uani 1 1 d .
H12C H 0.5616 0.4408 0.0884 0.036 Uiso 1 1 calc R
H12D H 0.6976 0.3784 0.1634 0.036 Uiso 1 1 calc R
C11 C 0.7241(19) 0.5110(11) 0.0990(10) 0.030(4) Uani 1 1 d .
H11C H 0.7970 0.5077 0.1437 0.036 Uiso 1 1 calc R
H11D H 0.7885 0.4977 0.0571 0.036 Uiso 1 1 calc R
C10 C 0.4902(18) 0.7944(11) 0.1411(11) 0.034(4) Uani 1 1 d .
H10C H 0.4192 0.8031 0.1826 0.040 Uiso 1 1 calc R
H10D H 0.5169 0.8546 0.1080 0.040 Uiso 1 1 calc R
C9 C 0.638(2) 0.7216(10) 0.1846(11) 0.034(4) Uani 1 1 d .
H9C H 0.7134 0.7172 0.1434 0.040 Uiso 1 1 calc R
H9D H 0.6898 0.7395 0.2238 0.040 Uiso 1 1 calc R
C8 C 0.1121(18) 0.5896(11) 0.1956(9) 0.025(4) Uani 1 1 d .
H8C H 0.1331 0.5209 0.2169 0.030 Uiso 1 1 calc R
H8D H 0.0136 0.6121 0.2171 0.030 Uiso 1 1 calc R
C7 C 0.0927(17) 0.6308(9) 0.1052(10) 0.022(4) Uani 1 1 d .
H7C H 0.0541 0.6993 0.0847 0.026 Uiso 1 1 calc R
H7D H 0.0118 0.6070 0.0860 0.026 Uiso 1 1 calc R
C13 C 0.534(2) 0.5218(12) 0.4576(10) 0.033(4) Uani 1 1 d .
C1 C 0.347(2) -0.1686(10) 0.6974(9) 0.027(4) Uani 1 1 d .
H1A H 0.2540 -0.1896 0.7240 0.033 Uiso 1 1 calc R
H1B H 0.4395 -0.2229 0.7171 0.033 Uiso 1 1 calc R
N1 N 0.3785(15) -0.0972(8) 0.7209(8) 0.022(3) Uani 1 1 d .
H1C H 0.4836 -0.0960 0.7167 0.026 Uiso 1 1 calc R
H1D H 0.3589 -0.1113 0.7753 0.026 Uiso 1 1 calc R
C6 C -0.0844(16) 0.1288(8) 0.6697(8) 0.013(3) Uani 1 1 d .
H6C H -0.0439 0.1734 0.6849 0.015 Uiso 1 1 calc R
H6D H -0.1899 0.1258 0.6902 0.015 Uiso 1 1 calc R
C5 C -0.0978(16) 0.1611(10) 0.5766(11) 0.028(4) Uani 1 1 d .
H5C H -0.1387 0.1171 0.5607 0.034 Uiso 1 1 calc R
H5D H -0.1706 0.2237 0.5493 0.034 Uiso 1 1 calc R

loop_
_atom_site_aniso_label
_atom_site_aniso_U_11
_atom_site_aniso_U_22
_atom_site_aniso_U_33
_atom_site_aniso_U_23
_atom_site_aniso_U_13
_atom_site_aniso_U_12
Te5 0.0191(5) 0.0160(5) 0.0153(5) -0.0065(4) 0.0018(4) -0.0046(4)
Te8 0.0274(6) 0.0141(5) 0.0171(5) -0.0064(4) 0.0040(4) -0.0051(4)
Te7 0.0170(5) 0.0223(5) 0.0213(6) -0.0113(4) 0.0020(4) -0.0049(4)
Te6 0.0162(5) 0.0213(5) 0.0200(6) -0.0087(4) -0.0003(4) -0.0037(4)
Te1 0.0300(6) 0.0190(5) 0.0173(6) -0.0070(4) 0.0018(5) -0.0056(5)
Te3 0.0196(5) 0.0179(5) 0.0161(5) -0.0059(4) 0.0010(4) -0.0036(4)
Te2 0.0197(6) 0.0345(6) 0.0310(7) -0.0213(5) 0.0018(5) -0.0044(5)
Te4 0.0384(6) 0.0181(5) 0.0174(6) -0.0072(4) 0.0069(5) -0.0135(5)
In2 0.0228(6) 0.0166(5) 0.0159(6) -0.0073(4) 0.0013(5) -0.0060(5)
In3 0.0196(6) 0.0155(5) 0.0166(6) -0.0074(4) 0.0031(5) -0.0051(4)
In4 0.0197(6) 0.0140(5) 0.0170(6) -0.0067(4) 0.0022(5) -0.0033(4)
In1 0.0225(6) 0.0184(5) 0.0189(6) -0.0094(5) -0.0001(5) -0.0043(5)
Zn1 0.0172(9) 0.0191(9) 0.0176(10) -0.0073(7) 0.0030(7) -0.0064(7)
Zn2 0.0211(10) 0.0208(9) 0.0207(10) -0.0075(8) 0.0033(8) -0.0065(8)
N13 0.040(9) 0.026(7) 0.026(8) -0.004(6) 0.007(7) -0.006(7)
N10 0.022(7) 0.052(9) 0.025(8) -0.028(7) 0.007(6) -0.015(7)
N9 0.015(6) 0.014(6) 0.027(8) -0.007(5) -0.005(6) -0.002(5)
N11 0.015(7) 0.036(8) 0.030(8) -0.012(7) -0.002(6) 0.001(6)
N12 0.032(8) 0.027(7) 0.009(7) -0.004(6) 0.010(6) -0.019(6)
N8 0.034(8) 0.032(7) 0.013(7) -0.006(6) 0.003(6) -0.014(6)
N7 0.014(6) 0.016(6) 0.003(6) 0.005(5) -0.003(5) 0.005(5)
N2 0.024(7) 0.017(6) 0.012(7) 0.000(5) 0.003(6) 0.010(6)
N4 0.021(7) 0.032(8) 0.030(8) -0.010(6) 0.003(6) -0.011(6)
N3 0.011(6) 0.020(6) 0.021(7) -0.009(6) 0.000(5) 0.001(5)
N5 0.019(7) 0.029(7) 0.028(8) -0.016(6) 0.006(6) -0.007(6)
N6 0.023(7) 0.025(7) 0.021(7) -0.007(6) 0.009(6) -0.018(6)
C4 0.030(9) 0.026(9) 0.037(11) -0.018(8) -0.016(8) -0.001(8)
C3 0.023(9) 0.027(8) 0.021(9) -0.009(7) -0.003(7) -0.011(7)
C2 0.047(11) 0.023(8) 0.007(8) -0.002(7) 0.006(8) -0.004(8)
C12 0.028(9) 0.028(9) 0.044(11) -0.023(8) -0.012(8) -0.009(8)
C11 0.023(9) 0.050(11) 0.013(9) -0.013(8) 0.005(7) -0.001(8)
C10 0.019(9) 0.027(9) 0.048(12) -0.015(8) -0.009(8) 0.005(7)
C9 0.045(11) 0.029(9) 0.045(12) -0.027(8) 0.005(9) -0.022(9)
C8 0.026(9) 0.039(9) 0.023(9) -0.018(8) 0.009(7) -0.024(8)
C7 0.023(8) 0.007(7) 0.038(10) -0.017(7) 0.000(7) 0.008(6)
C13 0.031(10) 0.046(11) 0.032(10) -0.027(9) -0.001(8) -0.006(8)
C1 0.032(10) 0.026(8) 0.019(9) -0.004(7) 0.010(7) -0.008(8)
N1 0.032(8) 0.022(7) 0.029(8) -0.025(6) 0.011(6) -0.014(6)
C6 0.010(7) 0.010(7) 0.006(7) 0.006(6) -0.001(6) 0.003(6)
C5 0.002(7) 0.021(8) 0.052(12) -0.006(8) 0.003(7) -0.003(6)

loop_
_atom_type_symbol
_atom_type_description
_atom_type_scat_dispersion_real
_atom_type_scat_dispersion_imag
_atom_type_scat_source
C C 0.0033 0.0016 'International Tables Vol C Tables 4.2.6.8 and 6.1.1.4'
H H 0.0000 0.0000 'International Tables Vol C Tables 4.2.6.8 and 6.1.1.4'
In In -0.7276 1.3100 'International Tables Vol C Tables 4.2.6.8 and 6.1.1.4'
N N 0.0061 0.0033 'International Tables Vol C Tables 4.2.6.8 and 6.1.1.4'
Te Te -0.5308 1.6751 'International Tables Vol C Tables 4.2.6.8 and 6.1.1.4'
Zn Zn 0.2839 1.4301 'International Tables Vol C Tables 4.2.6.8 and 6.1.1.4'

loop_
_geom_angle_atom_site_label_1
_geom_angle_atom_site_label_2
_geom_angle_atom_site_label_3
_geom_angle
_geom_angle_site_symmetry_1
_geom_angle_site_symmetry_3
In3 Te5 In2 80.16(4) . .
In4 Te8 In4 81.13(4) . 2_566
In3 Te7 In4 81.01(4) . .
In3 Te6 In4 81.53(4) . .
In1 Te1 In1 80.59(4) 2 .
In2 Te3 In1 80.84(4) . .
In2 Te2 In1 81.04(4) . .
In2 Te4 In3 82.24(4) . .
Te4 In2 Te2 118.91(5) . .
Te4 In2 Te3 114.74(5) . .
Te2 In2 Te3 99.48(4) . .
Te4 In2 Te5 96.59(4) . .
Te2 In2 Te5 115.05(5) . .
Te3 In2 Te5 113.00(5) . .
Te6 In3 Te7 99.18(4) . .
Te6 In3 Te4 119.09(5) . .
Te7 In3 Te4 116.43(5) . .
Te6 In3 Te5 112.26(4) . .
Te7 In3 Te5 113.51(4) . .
Te4 In3 Te5 97.22(4) . .
Te8 In4 Te6 114.63(5) . .
Te8 In4 Te8 98.87(4) . 2_566
Te6 In4 Te8 115.39(5) . 2_566
Te8 In4 Te7 117.41(5) . .
Te6 In4 Te7 97.90(4) . .
Te8 In4 Te7 113.70(5) 2_566 .
Te1 In1 Te2 117.16(5) 2 .
Te1 In1 Te3 112.75(5) 2 .
Te2 In1 Te3 98.29(4) . .
Te1 In1 Te1 99.41(4) 2 .
Te2 In1 Te1 121.42(5) . .
Te3 In1 Te1 108.07(5) . .
N6 Zn1 N1 99.7(5) . .
N6 Zn1 N2 97.8(5) . .
N1 Zn1 N2 78.6(4) . .
N6 Zn1 N3 162.7(4) . .
N1 Zn1 N3 94.4(4) . .
N2 Zn1 N3 94.8(4) . .
N6 Zn1 N5 79.4(5) . .
N1 Zn1 N5 169.6(4) . .
N2 Zn1 N5 91.3(4) . .
N3 Zn1 N5 88.5(4) . .
N6 Zn1 N4 88.7(5) . .
N1 Zn1 N4 93.8(4) . .
N2 Zn1 N4 170.7(5) . .
N3 Zn1 N4 80.4(5) . .
N5 Zn1 N4 96.5(5) . .
N8 Zn2 N10 97.0(5) . .
N8 Zn2 N7 78.9(4) . .
N10 Zn2 N7 97.7(4) . .
N8 Zn2 N12 97.6(5) . .
N10 Zn2 N12 164.7(5) . .
N7 Zn2 N12 89.4(4) . .
N8 Zn2 N9 93.1(5) . .
N10 Zn2 N9 80.2(4) . .
N7 Zn2 N9 171.5(4) . .
N12 Zn2 N9 94.6(4) . .
N8 Zn2 N11 172.4(5) . .
N10 Zn2 N11 88.2(5) . .
N7 Zn2 N11 95.0(5) . .
N12 Zn2 N11 77.7(5) . .
N9 Zn2 N11 93.2(5) . .
C10 N10 Zn2 109.5(10) . .
C10 N10 H10A 109.8 . .
Zn2 N10 H10A 109.8 . .
C10 N10 H10B 109.8 . .
Zn2 N10 H10B 109.8 . .
H10A N10 H10B 108.2 . .
C9 N9 Zn2 105.9(9) . .
C9 N9 H9A 110.6 . .
Zn2 N9 H9A 110.6 . .
C9 N9 H9B 110.6 . .
Zn2 N9 H9B 110.6 . .
H9A N9 H9B 108.7 . .
C11 N11 Zn2 108.7(10) . .
C11 N11 H11A 109.9 . .
Zn2 N11 H11A 109.9 . .
C11 N11 H11B 109.9 . .
Zn2 N11 H11B 109.9 . .
H11A N11 H11B 108.3 . .
C12 N12 Zn2 110.4(9) . .
C12 N12 H12A 109.6 . .
Zn2 N12 H12A 109.6 . .
C12 N12 H12B 109.6 . .
Zn2 N12 H12B 109.6 . .
H12A N12 H12B 108.1 . .
C8 N8 Zn2 110.9(9) . .
C8 N8 H8A 109.5 . .
Zn2 N8 H8A 109.5 . .
C8 N8 H8B 109.5 . .
Zn2 N8 H8B 109.5 . .
H8A N8 H8B 108.1 . .
C7 N7 Zn2 108.0(8) . .
C7 N7 H7A 110.1 . .
Zn2 N7 H7A 110.1 . .
C7 N7 H7B 110.1 . .
Zn2 N7 H7B 110.1 . .
H7A N7 H7B 108.4 . .
C2 N2 Zn1 108.4(9) . .
C2 N2 H2A 110.0 . .
Zn1 N2 H2A 110.0 . .
C2 N2 H2B 110.0 . .
Zn1 N2 H2B 110.0 . .
H2A N2 H2B 108.4 . .
C4 N4 Zn1 105.9(9) . .
C4 N4 H4A 110.6 . .
Zn1 N4 H4A 110.6 . .
C4 N4 H4B 110.6 . .
Zn1 N4 H4B 110.6 . .
H4A N4 H4B 108.7 . .
C3 N3 Zn1 108.4(9) . .
C3 N3 H3A 110.0 . .
Zn1 N3 H3A 110.0 . .
C3 N3 H3B 110.0 . .
Zn1 N3 H3B 110.0 . .
H3A N3 H3B 108.4 . .
C5 N5 Zn1 108.4(9) . .
C5 N5 H5A 110.0 . .
Zn1 N5 H5A 110.0 . .
C5 N5 H5B 110.0 . .
Zn1 N5 H5B 110.0 . .
H5A N5 H5B 108.4 . .
C6 N6 Zn1 108.4(8) . .
C6 N6 H6A 110.0 . .
Zn1 N6 H6A 110.0 . .
C6 N6 H6B 110.0 . .
Zn1 N6 H6B 110.0 . .
H6A N6 H6B 108.4 . .
N4 C4 C3 111.2(12) . .
N4 C4 H4C 109.4 . .
C3 C4 H4C 109.4 . .
N4 C4 H4D 109.4 . .
C3 C4 H4D 109.4 . .
H4C C4 H4D 108.0 . .
N3 C3 C4 109.8(12) . .
N3 C3 H3C 109.7 . .
C4 C3 H3C 109.7 . .
N3 C3 H3D 109.7 . .
C4 C3 H3D 109.7 . .
H3C C3 H3D 108.2 . .
N2 C2 C1 108.4(13) . .
N2 C2 H2C 110.0 . .
C1 C2 H2C 110.0 . .
N2 C2 H2D 110.0 . .
C1 C2 H2D 110.0 . .
H2C C2 H2D 108.4 . .
N12 C12 C11 110.0(12) . .
N12 C12 H12C 109.7 . .
C11 C12 H12C 109.7 . .
N12 C12 H12D 109.7 . .
C11 C12 H12D 109.7 . .
H12C C12 H12D 108.2 . .
N11 C11 C12 108.6(13) . .
N11 C11 H11C 110.0 . .
C12 C11 H11C 110.0 . .
N11 C11 H11D 110.0 . .
C12 C11 H11D 110.0 . .
H11C C11 H11D 108.3 . .
N10 C10 C9 109.7(13) . .
N10 C10 H10C 109.7 . .
C9 C10 H10C 109.7 . .
N10 C10 H10D 109.7 . .
C9 C10 H10D 109.7 . .
H10C C10 H10D 108.2 . .
N9 C9 C10 110.5(13) . .
N9 C9 H9C 109.5 . .
C10 C9 H9C 109.5 . .
N9 C9 H9D 109.5 . .
C10 C9 H9D 109.5 . .
H9C C9 H9D 108.1 . .
C7 C8 N8 109.4(12) . .
C7 C8 H8C 109.8 . .
N8 C8 H8C 109.8 . .
C7 C8 H8D 109.8 . .
N8 C8 H8D 109.8 . .
H8C C8 H8D 108.2 . .
C8 C7 N7 112.0(12) . .
C8 C7 H7C 109.2 . .
N7 C7 H7C 109.2 . .
C8 C7 H7D 109.2 . .
N7 C7 H7D 109.2 . .
H7C C7 H7D 107.9 . .
N13 C13 C13 114.2(17) . 2_666
N1 C1 C2 110.1(12) . .
N1 C1 H1A 109.7 . .
C2 C1 H1A 109.6 . .
N1 C1 H1B 109.6 . .
C2 C1 H1B 109.6 . .
H1A C1 H1B 108.2 . .
C1 N1 Zn1 111.4(10) . .
C1 N1 H1C 109.3 . .
Zn1 N1 H1C 109.3 . .
C1 N1 H1D 109.3 . .
Zn1 N1 H1D 109.3 . .
H1C N1 H1D 108.0 . .
N6 C6 C5 108.9(12) . .
N6 C6 H6C 109.9 . .
C5 C6 H6C 109.9 . .
N6 C6 H6D 109.9 . .
C5 C6 H6D 109.9 . .
H6C C6 H6D 108.3 . .
N5 C5 C6 106.0(12) . .
N5 C5 H5C 110.5 . .
C6 C5 H5C 110.5 . .
N5 C5 H5D 110.5 . .
C6 C5 H5D 110.5 . .
H5C C5 H5D 108.7 . .

loop_
_geom_bond_atom_site_label_1
_geom_bond_atom_site_label_2
_geom_bond_distance
_geom_bond_site_symmetry_2
Te5 In3 2.8076(13) .
Te5 In2 2.8588(15) .
Te8 In4 2.7849(13) .
Te8 In4 2.7908(15) 2_566
Te7 In3 2.7767(14) .
Te7 In4 2.8077(14) .
Te6 In3 2.7662(14) .
Te6 In4 2.7886(14) .
Te1 In1 2.7790(15) 2
Te1 In1 2.8064(14) .
Te3 In2 2.7761(14) .
Te3 In1 2.8042(14) .
Te2 In2 2.7740(15) .
Te2 In1 2.7953(15) .
Te4 In2 2.7616(13) .
Te4 In3 2.7863(15) .
In4 Te8 2.7908(15) 2_566
In1 Te1 2.7790(15) 2
Zn1 N6 2.138(12) .
Zn1 N1 2.161(12) .
Zn1 N2 2.197(12) .
Zn1 N3 2.200(12) .
Zn1 N5 2.211(12) .
Zn1 N4 2.226(13) .
Zn2 N8 2.174(13) .
Zn2 N10 2.175(13) .
Zn2 N7 2.193(11) .
Zn2 N12 2.194(12) .
Zn2 N9 2.195(11) .
Zn2 N11 2.208(13) .
N13 C13 1.47(2) .
N10 C10 1.452(19) .
N10 H10A 0.9200 .
N10 H10B 0.9200 .
N9 C9 1.469(18) .
N9 H9A 0.9200 .
N9 H9B 0.9200 .
N11 C11 1.448(19) .
N11 H11A 0.9200 .
N11 H11B 0.9200 .
N12 C12 1.45(2) .
N12 H12A 0.9200 .
N12 H12B 0.9200 .
N8 C8 1.464(18) .
N8 H8A 0.9200 .
N8 H8B 0.9200 .
N7 C7 1.487(18) .
N7 H7A 0.9200 .
N7 H7B 0.9200 .
N2 C2 1.479(18) .
N2 H2A 0.9200 .
N2 H2B 0.9200 .
N4 C4 1.47(2) .
N4 H4A 0.9200 .
N4 H4B 0.9200 .
N3 C3 1.484(17) .
N3 H3A 0.9200 .
N3 H3B 0.9200 .
N5 C5 1.484(17) .
N5 H5A 0.9200 .
N5 H5B 0.9200 .
N6 C6 1.474(16) .
N6 H6A 0.9200 .
N6 H6B 0.9200 .
C4 C3 1.50(2) .
C4 H4C 0.9900 .
C4 H4D 0.9900 .
C3 H3C 0.9900 .
C3 H3D 0.9900 .
C2 C1 1.50(2) .
C2 H2C 0.9900 .
C2 H2D 0.9900 .
C12 C11 1.49(2) .
C12 H12C 0.9900 .
C12 H12D 0.9900 .
C11 H11C 0.9900 .
C11 H11D 0.9900 .
C10 C9 1.50(2) .
C10 H10C 0.9900 .
C10 H10D 0.9900 .
C9 H9C 0.9900 .
C9 H9D 0.9900 .
C8 C7 1.45(2) .
C8 H8C 0.9900 .
C8 H8D 0.9900 .
C7 H7C 0.9900 .
C7 H7D 0.9900 .
C13 C13 1.55(3) 2_666
C1 N1 1.448(18) .
C1 H1A 0.9900 .
C1 H1B 0.9900 .
N1 H1C 0.9200 .
N1 H1D 0.9200 .
C6 C5 1.51(2) .
C6 H6C 0.9900 .
C6 H6D 0.9900 .
C5 H5C 0.9900 .
C5 H5D 0.9900 .

loop_
_geom_torsion_atom_site_label_1
_geom_torsion_atom_site_label_2
_geom_torsion_atom_site_label_3
_geom_torsion_atom_site_label_4
_geom_torsion
_geom_torsion_site_symmetry_1
_geom_torsion_site_symmetry_4
In3 Te4 In2 Te2 -138.12(5) . .
In3 Te4 In2 Te3 104.38(5) . .
In3 Te4 In2 Te5 -14.71(4) . .
In1 Te2 In2 Te4 -129.78(5) . .
In1 Te2 In2 Te3 -4.55(4) . .
In1 Te2 In2 Te5 116.46(5) . .
In1 Te3 In2 Te4 132.61(5) . .
In1 Te3 In2 Te2 4.54(4) . .
In1 Te3 In2 Te5 -117.95(5) . .
In3 Te5 In2 Te4 14.68(4) . .
In3 Te5 In2 Te2 140.93(5) . .
In3 Te5 In2 Te3 -105.76(5) . .
In4 Te6 In3 Te7 4.76(4) . .
In4 Te6 In3 Te4 -122.53(5) . .
In4 Te6 In3 Te5 124.94(5) . .
In4 Te7 In3 Te6 -4.73(4) . .
In4 Te7 In3 Te4 124.34(5) . .
In4 Te7 In3 Te5 -123.99(5) . .
In2 Te4 In3 Te6 -105.48(5) . .
In2 Te4 In3 Te7 135.81(5) . .
In2 Te4 In3 Te5 15.01(4) . .
In2 Te5 In3 Te6 110.98(5) . .
In2 Te5 In3 Te7 -137.55(5) . .
In2 Te5 In3 Te4 -14.57(4) . .
In4 Te8 In4 Te6 123.29(6) 2_566 .
In4 Te8 In4 Te8 0.0 2_566 2_566
In4 Te8 In4 Te7 -122.62(6) 2_566 .
In3 Te6 In4 Te8 120.41(5) . .
In3 Te6 In4 Te8 -125.68(5) . 2_566
In3 Te6 In4 Te7 -4.69(4) . .
In3 Te7 In4 Te8 -118.41(5) . .
In3 Te7 In4 Te6 4.68(4) . .
In3 Te7 In4 Te8 126.93(5) . 2_566
In2 Te2 In1 Te1 125.42(5) . 2
In2 Te2 In1 Te3 4.49(4) . .
In2 Te2 In1 Te1 -112.66(6) . .
In2 Te3 In1 Te1 -128.63(5) . 2
In2 Te3 In1 Te2 -4.49(4) . .
In2 Te3 In1 Te1 122.50(5) . .
In1 Te1 In1 Te1 0.0 2 2
In1 Te1 In1 Te2 -130.04(7) 2 .
In1 Te1 In1 Te3 117.81(5) 2 .
N8 Zn2 N10 C10 82.3(11) . .
N7 Zn2 N10 C10 162.0(10) . .
N12 Zn2 N10 C10 -81(2) . .
N9 Zn2 N10 C10 -9.6(10) . .
N11 Zn2 N10 C10 -103.1(11) . .
N8 Zn2 N9 C9 -115.5(10) . .
N10 Zn2 N9 C9 -18.8(10) . .
N12 Zn2 N9 C9 146.6(10) . .
N11 Zn2 N9 C9 68.8(10) . .
N10 Zn2 N11 C11 155.0(11) . .
N7 Zn2 N11 C11 -107.4(10) . .
N12 Zn2 N11 C11 -19.1(10) . .
N9 Zn2 N11 C11 74.9(10) . .
N8 Zn2 N12 C12 163.9(9) . .
N10 Zn2 N12 C12 -33(2) . .
N7 Zn2 N12 C12 85.1(10) . .
N9 Zn2 N12 C12 -102.4(10) . .
N11 Zn2 N12 C12 -10.1(9) . .
N10 Zn2 N8 C8 109.8(10) . .
N7 Zn2 N8 C8 13.3(9) . .
N12 Zn2 N8 C8 -74.6(10) . .
N9 Zn2 N8 C8 -169.7(10) . .
N8 Zn2 N7 C7 13.1(8) . .
N10 Zn2 N7 C7 -82.6(9) . .
N12 Zn2 N7 C7 111.0(8) . .
N11 Zn2 N7 C7 -171.4(8) . .
N6 Zn1 N2 C2 -117.0(10) . .
N1 Zn1 N2 C2 -18.6(9) . .
N3 Zn1 N2 C2 74.9(10) . .
N5 Zn1 N2 C2 163.5(10) . .
N6 Zn1 N4 C4 -149.3(10) . .
N1 Zn1 N4 C4 111.0(9) . .
N3 Zn1 N4 C4 17.3(9) . .
N5 Zn1 N4 C4 -70.1(10) . .
N6 Zn1 N3 C3 62.4(19) . .
N1 Zn1 N3 C3 -82.2(9) . .
N2 Zn1 N3 C3 -161.0(9) . .
N5 Zn1 N3 C3 107.8(9) . .
N4 Zn1 N3 C3 11.0(9) . .
N6 Zn1 N5 C5 -14.0(10) . .
N1 Zn1 N5 C5 72(3) . .
N2 Zn1 N5 C5 83.7(10) . .
N3 Zn1 N5 C5 178.4(10) . .
N4 Zn1 N5 C5 -101.4(10) . .
N1 Zn1 N6 C6 172.9(9) . .
N2 Zn1 N6 C6 -107.5(9) . .
N3 Zn1 N6 C6 29(2) . .
N5 Zn1 N6 C6 -17.6(9) . .
N4 Zn1 N6 C6 79.2(9) . .
Zn1 N4 C4 C3 -43.8(14) . .
Zn1 N3 C3 C4 -37.7(13) . .
N4 C4 C3 N3 56.8(16) . .
Zn1 N2 C2 C1 43.5(14) . .
Zn2 N12 C12 C11 37.6(15) . .
Zn2 N11 C11 C12 44.9(15) . .
N12 C12 C11 N11 -55.9(17) . .
Zn2 N10 C10 C9 36.5(16) . .
Zn2 N9 C9 C10 44.8(15) . .
N10 C10 C9 N9 -56.2(19) . .
Zn2 N8 C8 C7 -38.3(14) . .
N8 C8 C7 N7 52.1(16) . .
Zn2 N7 C7 C8 -39.0(13) . .
N2 C2 C1 N1 -54.0(17) . .
C2 C1 N1 Zn1 36.9(15) . .
N6 Zn1 N1 C1 86.2(10) . .
N2 Zn1 N1 C1 -9.9(10) . .
N3 Zn1 N1 C1 -103.9(10) . .
N5 Zn1 N1 C1 2(3) . .
N4 Zn1 N1 C1 175.5(10) . .
Zn1 N6 C6 C5 47.1(12) . .
Zn1 N5 C5 C6 42.0(13) . .
N6 C6 C5 N5 -60.0(14) . .
